data_4088973
loop_
_publ_author_name
'Brown, Loren C.'
'Ressegue, Emily'
'Merola, Joseph S.'

_publ_section_title
;
 Rapid Access to Derivatized, Dimeric, Ring-Substituted
 Dichloro(cyclopentadienyl)rhodium(III) and Iridium(III) Complexes
;
_journal_issue 24
_journal_name_full Organometallics
_journal_page_first 4014
_journal_paper_doi 10.1021/acs.organomet.6b00580
_journal_volume 35
_journal_year 2016
_chemical_formula_moiety 'C28 H42 Cl4 Rh2'
_chemical_formula_sum 'C28 H42 Cl4 Rh2'
_chemical_formula_weight 726.23
_space_group_crystal_system triclinic
_space_group_IT_number 2
_space_group_name_Hall '-P 1'
_space_group_name_H-M_alt 'P -1'
_atom_sites_solution_hydrogens geom
_atom_sites_solution_primary direct
_audit_creation_date 2016-08-25
_audit_creation_method
;
Olex2 1.2
(compiled 2016.02.19 svn.r3266 for OlexSys, GUI svn.r5155)
;
_cell_angle_alpha 99.237(3)
_cell_angle_beta 109.338(3)
_cell_angle_gamma 96.151(3)
_cell_formula_units_Z 1
_cell_length_a 8.2629(3)
_cell_length_b 8.7503(3)
_cell_length_c 10.5777(3)
_cell_measurement_reflns_used 9286
_cell_measurement_temperature 100.15(10)
_cell_measurement_theta_max 32.1940
_cell_measurement_theta_min 4.1200
_cell_volume 701.66(4)
_computing_cell_refinement 'CrysAlisPro 1.171.38.41 (Rigaku OD, 2015)'
_computing_data_collection 'CrysAlisPro 1.171.38.41 (Rigaku OD, 2015)'
_computing_data_reduction 'CrysAlisPro 1.171.38.41 (Rigaku OD, 2015)'
_computing_molecular_graphics 'Olex2 (Dolomanov et al., 2009)'
_computing_publication_material 'Olex2 (Dolomanov et al., 2009)'
_computing_structure_refinement 'ShelXL (Sheldrick, 2015)'
_computing_structure_solution 'ShelXT (Sheldrick, 2015)'
_diffrn_ambient_environment N~2~
_diffrn_ambient_temperature 100.15(10)
_diffrn_detector 'CCD plate'
_diffrn_detector_area_resol_mean 8.0061
_diffrn_detector_type Eos
_diffrn_measured_fraction_theta_full 0.998
_diffrn_measured_fraction_theta_max 0.936
_diffrn_measurement_details
;
List of Runs (angles in degrees, time in seconds):

  # Type    Start    End  Width  t~exp~   \w     \q     \k     \f   Frames
--------------------------------------------------------------------------
  1  \w   -102.00   3.00   1.00    2.00    --  -29.69 -77.00  90.00  105
  2  \w    -71.00  33.00   1.00    2.00    --  -29.69  92.00-148.00  104
  3  \w   -102.00   3.00   1.00    2.00    --  -29.69 -77.00 -90.00  105
  4  \w   -102.00   3.00   1.00    2.00    --  -29.69 -77.00   0.00  105
  5  \w   -105.00  37.00   1.00    2.00    --  -29.69 -19.00  90.00  142
  6  \w   -109.00 -35.00   1.00    2.00    --  -29.69-178.00-120.00   74
  7  \w   -109.00 -35.00   1.00    2.00    --  -29.69-178.00 -60.00   74
  8  \w    -61.00  44.00   1.00    2.00    --  -29.69  38.00-150.00  105
  9  \w   -102.00   3.00   1.00    2.00    --  -29.69 -77.00-180.00  105
 10  \w   -109.00 -35.00   1.00    2.00    --  -29.69-178.00-180.00   74
 11  \w   -109.00 -35.00   1.00    2.00    --  -29.69-178.00   0.00   74
;
_diffrn_measurement_device 'four-circle diffractometer'
_diffrn_measurement_device_type 'Xcalibur, Eos, Gemini ultra'
_diffrn_measurement_method '\w scans'
_diffrn_orient_matrix_type 'CrysAlisPro convention (1999,Acta A55,543-557)'
_diffrn_orient_matrix_UB_11 -0.0059148000
_diffrn_orient_matrix_UB_12 -0.0205774000
_diffrn_orient_matrix_UB_13 0.0607026000
_diffrn_orient_matrix_UB_21 -0.0051655000
_diffrn_orient_matrix_UB_22 -0.0803345000
_diffrn_orient_matrix_UB_23 -0.0282964000
_diffrn_orient_matrix_UB_31 0.0920180000
_diffrn_orient_matrix_UB_32 0.0085700000
_diffrn_orient_matrix_UB_33 0.0282025000
_diffrn_radiation_monochromator graphite
_diffrn_radiation_probe x-ray
_diffrn_radiation_type MoK\a
_diffrn_radiation_wavelength 0.71073
_diffrn_reflns_av_R_equivalents 0.0481
_diffrn_reflns_av_unetI/netI 0.0462
_diffrn_reflns_Laue_measured_fraction_full 0.998
_diffrn_reflns_Laue_measured_fraction_max 0.936
_diffrn_reflns_limit_h_max 12
_diffrn_reflns_limit_h_min -12
_diffrn_reflns_limit_k_max 12
_diffrn_reflns_limit_k_min -13
_diffrn_reflns_limit_l_max 15
_diffrn_reflns_limit_l_min -15
_diffrn_reflns_number 17873
_diffrn_reflns_point_group_measured_fraction_full 0.998
_diffrn_reflns_point_group_measured_fraction_max 0.936
_diffrn_reflns_theta_full 30.500
_diffrn_reflns_theta_max 32.380
_diffrn_reflns_theta_min 3.619
_diffrn_source 'fine-focus sealed X-ray tube'
_diffrn_source_type 'Enhance (Mo) X-ray Source'
_exptl_absorpt_coefficient_mu 1.573
_exptl_absorpt_correction_T_max 0.884
_exptl_absorpt_correction_T_min 0.743
_exptl_absorpt_correction_type analytical
_exptl_absorpt_process_details
;
CrysAlisPro 1.171.38.41 (Rigaku Oxford Diffraction, 2015)
Analytical numeric absorption correction using a multifaceted crystal
			model based on expressions derived by R.C. Clark & J.S. Reid.
(Clark, R. C. & Reid, J. S. (1995). Acta Cryst. A51, 887-897)
Empirical absorption correction using spherical harmonics,
 implemented in SCALE3 ABSPACK scaling algorithm.
;
_exptl_crystal_colour red
_exptl_crystal_colour_primary red
_exptl_crystal_density_diffrn 1.719
_exptl_crystal_description block
_exptl_crystal_F_000 368
_exptl_crystal_size_max 0.246
_exptl_crystal_size_mid 0.18
_exptl_crystal_size_min 0.112
_refine_diff_density_max 1.501
_refine_diff_density_min -0.600
_refine_diff_density_rms 0.125
_refine_ls_extinction_method none
_refine_ls_goodness_of_fit_ref 1.026
_refine_ls_hydrogen_treatment constr
_refine_ls_matrix_type full
_refine_ls_number_parameters 158
_refine_ls_number_reflns 4707
_refine_ls_number_restraints 0
_refine_ls_restrained_S_all 1.026
_refine_ls_R_factor_all 0.0360
_refine_ls_R_factor_gt 0.0305
_refine_ls_shift/su_max 0.001
_refine_ls_shift/su_mean 0.000
_refine_ls_structure_factor_coef Fsqd
_refine_ls_weighting_details 'w=1/[\s^2^(Fo^2^)+(0.0226P)^2^+0.6652P] where P=(Fo^2^+2Fc^2^)/3'
_refine_ls_weighting_scheme calc
_refine_ls_wR_factor_gt 0.0639
_refine_ls_wR_factor_ref 0.0668
_reflns_Friedel_coverage 0.000
_reflns_number_gt 4253
_reflns_number_total 4707
_reflns_threshold_expression 'I > 2\s(I)'
_cod_data_source_file om6b00580_si_002.cif
_cod_data_source_block 3o_lbx-078abs
_cod_original_cell_volume 701.66(5)
_cod_database_code 4088973
_chemical_oxdiff_formula 'C28 H42 Cl4 Rh2'
_chemical_oxdiff_usercomment LBI105
_shelx_space_group_comment
;
The symmetry employed for this shelxl refinement is uniquely defined
by the following loop, which should always be used as a source of
symmetry information in preference to the above space-group names.
They are only intended as comments.
;
_reflns_odcompleteness_completeness 99.76
_reflns_odcompleteness_iscentric 1
_reflns_odcompleteness_theta 26.32
_olex2_refinement_description
;
1. Fixed Uiso
 At 1.2 times of:
  All C(H) groups, All C(H,H) groups
 At 1.5 times of:
  All C(H,H,H) groups
2.a Ternary CH refined with riding coordinates:
 C10(H10)
2.b Secondary CH2 refined with riding coordinates:
 C11(H11A,H11B), C12(H12A,H12B), C13(H13A,H13B), C14(H14A,H14B)
2.c Idealised Me refined as rotating group:
 C6(H6A,H6B,H6C), C7(H7A,H7B,H7C), C8(H8A,H8B,H8C), C9(H9A,H9B,H9C)
;
_shelx_shelxl_version_number 2014/7
_olex2_submission_special_instructions 'No special instructions were received'
_oxdiff_exptl_absorpt_empirical_details
;
Empirical correction (ABSPACK) includes:
- Absorption correction using spherical harmonics
- Frame scaling
;
_oxdiff_exptl_absorpt_empirical_full_max 1.068
_oxdiff_exptl_absorpt_empirical_full_min 0.935

loop_
_space_group_symop_operation_xyz
'x, y, z'
'-x, -y, -z'

loop_
_atom_site_label
_atom_site_type_symbol
_atom_site_fract_x
_atom_site_fract_y
_atom_site_fract_z
_atom_site_U_iso_or_equiv
_atom_site_adp_type
_atom_site_occupancy
_atom_site_site_symmetry_order
_atom_site_calc_flag
_atom_site_refinement_flags_posn
Rh1 Rh 0.79373(2) 0.41188(2) 0.85580(2) 0.00884(5) Uani 1 1 d .
Cl1 Cl 0.74252(7) 0.66406(6) 0.80290(6) 0.01836(11) Uani 1 1 d .
Cl2 Cl 1.10378(7) 0.48325(6) 0.89348(5) 0.01315(10) Uani 1 1 d .
C1 C 0.7839(3) 0.1726(2) 0.7597(2) 0.0110(4) Uani 1 1 d .
C2 C 0.7287(3) 0.1739(2) 0.8740(2) 0.0107(4) Uani 1 1 d .
C3 C 0.5772(3) 0.2502(3) 0.8503(2) 0.0123(4) Uani 1 1 d .
C4 C 0.5382(3) 0.2937(3) 0.7200(2) 0.0123(4) Uani 1 1 d .
C5 C 0.6702(3) 0.2526(3) 0.6646(2) 0.0123(4) Uani 1 1 d .
C6 C 0.9324(3) 0.0964(3) 0.7453(2) 0.0169(4) Uani 1 1 d .
H6A H 0.9625 0.1271 0.6696 0.025 Uiso 1 1 calc GR
H6B H 0.8986 -0.0181 0.7263 0.025 Uiso 1 1 calc GR
H6C H 1.0334 0.1304 0.8305 0.025 Uiso 1 1 calc GR
C7 C 0.8097(3) 0.1020(3) 0.9940(2) 0.0154(4) Uani 1 1 d .
H7A H 0.9360 0.1374 1.0301 0.023 Uiso 1 1 calc GR
H7B H 0.7840 -0.0128 0.9650 0.023 Uiso 1 1 calc GR
H7C H 0.7620 0.1343 1.0656 0.023 Uiso 1 1 calc GR
C8 C 0.4779(3) 0.2728(3) 0.9456(2) 0.0171(4) Uani 1 1 d .
H8A H 0.5594 0.3168 1.0390 0.026 Uiso 1 1 calc GR
H8B H 0.4128 0.1712 0.9431 0.026 Uiso 1 1 calc GR
H8C H 0.3966 0.3450 0.9169 0.026 Uiso 1 1 calc GR
C9 C 0.3868(3) 0.3679(3) 0.6518(3) 0.0194(5) Uani 1 1 d .
H9A H 0.3264 0.3964 0.7155 0.029 Uiso 1 1 calc GR
H9B H 0.3063 0.2933 0.5701 0.029 Uiso 1 1 calc GR
H9C H 0.4283 0.4625 0.6252 0.029 Uiso 1 1 calc GR
C10 C 0.6730(3) 0.2729(3) 0.5265(2) 0.0175(4) Uani 1 1 d .
H10 H 0.5880 0.3434 0.4925 0.021 Uiso 1 1 calc R
C11 C 0.8559(3) 0.3467(3) 0.5193(2) 0.0178(4) Uani 1 1 d .
H11A H 0.8522 0.4531 0.4988 0.021 Uiso 1 1 calc R
H11B H 0.9521 0.3538 0.6070 0.021 Uiso 1 1 calc R
C12 C 0.8795(4) 0.2335(4) 0.4036(3) 0.0292(6) Uani 1 1 d .
H12A H 0.9604 0.1627 0.4414 0.035 Uiso 1 1 calc R
H12B H 0.9278 0.2924 0.3479 0.035 Uiso 1 1 calc R
C13 C 0.6987(4) 0.1382(4) 0.3156(3) 0.0327(7) Uani 1 1 d .
H13A H 0.6321 0.1970 0.2492 0.039 Uiso 1 1 calc R
H13B H 0.7079 0.0360 0.2650 0.039 Uiso 1 1 calc R
C14 C 0.6137(4) 0.1152(3) 0.4199(3) 0.0263(6) Uani 1 1 d .
H14A H 0.6529 0.0275 0.4640 0.032 Uiso 1 1 calc R
H14B H 0.4853 0.0923 0.3758 0.032 Uiso 1 1 calc R

loop_
_atom_site_aniso_label
_atom_site_aniso_U_11
_atom_site_aniso_U_22
_atom_site_aniso_U_33
_atom_site_aniso_U_23
_atom_site_aniso_U_13
_atom_site_aniso_U_12
Rh1 0.00798(8) 0.00876(8) 0.00926(8) 0.00069(5) 0.00285(6) 0.00173(5)
Cl1 0.0176(3) 0.0109(2) 0.0243(3) 0.0044(2) 0.0039(2) 0.00302(19)
Cl2 0.0097(2) 0.0171(2) 0.0113(2) -0.00186(18) 0.00472(18) 0.00062(18)
C1 0.0123(9) 0.0088(9) 0.0109(9) 0.0002(7) 0.0033(8) 0.0024(7)
C2 0.0107(9) 0.0095(9) 0.0097(9) 0.0007(7) 0.0019(7) 0.0004(7)
C3 0.0093(9) 0.0106(9) 0.0155(10) 0.0006(8) 0.0043(8) -0.0006(7)
C4 0.0091(9) 0.0106(9) 0.0143(10) 0.0017(8) 0.0013(8) -0.0005(7)
C5 0.0128(10) 0.0106(9) 0.0098(9) 0.0002(7) 0.0005(8) -0.0001(8)
C6 0.0206(11) 0.0170(11) 0.0168(10) 0.0031(8) 0.0100(9) 0.0089(9)
C7 0.0187(11) 0.0143(10) 0.0162(10) 0.0075(8) 0.0077(9) 0.0039(8)
C8 0.0132(10) 0.0195(11) 0.0201(11) 0.0023(9) 0.0090(9) 0.0025(8)
C9 0.0135(11) 0.0208(12) 0.0213(11) 0.0062(9) 0.0013(9) 0.0049(9)
C10 0.0182(11) 0.0198(11) 0.0127(10) 0.0038(8) 0.0034(9) 0.0011(9)
C11 0.0214(12) 0.0164(11) 0.0108(10) -0.0004(8) 0.0001(9) 0.0060(9)
C12 0.0322(15) 0.0304(15) 0.0249(13) -0.0028(11) 0.0170(12) -0.0047(12)
C13 0.0325(15) 0.0487(19) 0.0092(10) -0.0081(11) 0.0106(10) -0.0145(13)
C14 0.0331(15) 0.0259(14) 0.0148(11) -0.0016(10) 0.0092(10) -0.0103(11)

loop_
_atom_type_symbol
_atom_type_description
_atom_type_scat_dispersion_real
_atom_type_scat_dispersion_imag
_atom_type_scat_source
C C 0.0033 0.0016 'International Tables Vol C Tables 4.2.6.8 and 6.1.1.4'
H H 0.0000 0.0000 'International Tables Vol C Tables 4.2.6.8 and 6.1.1.4'
Cl Cl 0.1484 0.1585 'International Tables Vol C Tables 4.2.6.8 and 6.1.1.4'
Rh Rh -1.1178 0.9187 'International Tables Vol C Tables 4.2.6.8 and 6.1.1.4'

loop_
_exptl_crystal_face_index_h
_exptl_crystal_face_index_k
_exptl_crystal_face_index_l
_exptl_crystal_face_perp_dist
0 -1 0 0.1000
5 1 0 0.0892
-1 0 0 0.0793
0 1 0 0.1184
0 -1 5 0.0441
-5 -1 5 0.0556
5 0 -3 0.0959
1 1 -5 0.0590
4 5 -5 0.1015
0 -1 1 0.0843
1 0 -5 0.0572
1 0 5 0.0441
-1 0 1 0.0568
1 -2 -5 0.0740
-5 2 5 0.0797
0 1 5 0.0539
3 1 5 0.0617
0 1 1 0.0835
-3 5 -1 0.1406
5 2 -5 0.0743

loop_
_geom_angle_atom_site_label_1
_geom_angle_atom_site_label_2
_geom_angle_atom_site_label_3
_geom_angle
_geom_angle_site_symmetry_3
Cl1 Rh1 Cl2 90.59(2) .
Cl1 Rh1 Cl2 92.92(2) 2_767
Cl2 Rh1 Cl2 82.400(18) 2_767
C1 Rh1 Cl1 141.75(6) .
C1 Rh1 Cl2 125.28(6) 2_767
C1 Rh1 Cl2 92.51(6) .
C2 Rh1 Cl1 157.16(6) .
C2 Rh1 Cl2 111.96(6) .
C2 Rh1 Cl2 93.62(6) 2_767
C2 Rh1 C1 38.67(8) .
C2 Rh1 C4 65.62(8) .
C3 Rh1 Cl1 118.03(6) .
C3 Rh1 Cl2 95.02(6) 2_767
C3 Rh1 Cl2 151.38(6) .
C3 Rh1 C1 65.68(8) .
C3 Rh1 C2 39.53(8) .
C3 Rh1 C4 38.99(8) .
C4 Rh1 Cl1 93.41(6) .
C4 Rh1 Cl2 128.65(6) 2_767
C4 Rh1 Cl2 148.33(6) .
C4 Rh1 C1 65.66(8) .
C5 Rh1 Cl1 103.76(6) .
C5 Rh1 Cl2 159.39(6) 2_767
C5 Rh1 Cl2 109.05(6) .
C5 Rh1 C1 39.85(8) .
C5 Rh1 C2 66.40(8) .
C5 Rh1 C3 66.58(8) .
C5 Rh1 C4 39.65(8) .
Rh1 Cl2 Rh1 97.600(18) 2_767
C2 C1 Rh1 70.39(12) .
C2 C1 C5 108.36(18) .
C2 C1 C6 123.28(19) .
C5 C1 Rh1 68.76(12) .
C5 C1 C6 128.35(19) .
C6 C1 Rh1 127.59(16) .
C1 C2 Rh1 70.93(12) .
C1 C2 C3 108.16(18) .
C1 C2 C7 125.36(19) .
C3 C2 Rh1 69.79(12) .
C3 C2 C7 126.43(19) .
C7 C2 Rh1 127.00(15) .
C2 C3 Rh1 70.68(12) .
C2 C3 C8 124.8(2) .
C4 C3 Rh1 71.10(12) .
C4 C3 C2 108.00(18) .
C4 C3 C8 127.1(2) .
C8 C3 Rh1 125.41(16) .
C3 C4 Rh1 69.91(12) .
C3 C4 C5 108.39(19) .
C3 C4 C9 125.9(2) .
C5 C4 Rh1 68.97(12) .
C5 C4 C9 125.7(2) .
C9 C4 Rh1 127.20(16) .
C1 C5 Rh1 71.39(12) .
C1 C5 C10 127.4(2) .
C4 C5 Rh1 71.38(12) .
C4 C5 C1 106.94(18) .
C4 C5 C10 125.3(2) .
C10 C5 Rh1 127.82(16) .
C1 C6 H6A 109.5 .
C1 C6 H6B 109.5 .
C1 C6 H6C 109.5 .
H6A C6 H6B 109.5 .
H6A C6 H6C 109.5 .
H6B C6 H6C 109.5 .
C2 C7 H7A 109.5 .
C2 C7 H7B 109.5 .
C2 C7 H7C 109.5 .
H7A C7 H7B 109.5 .
H7A C7 H7C 109.5 .
H7B C7 H7C 109.5 .
C3 C8 H8A 109.5 .
C3 C8 H8B 109.5 .
C3 C8 H8C 109.5 .
H8A C8 H8B 109.5 .
H8A C8 H8C 109.5 .
H8B C8 H8C 109.5 .
C4 C9 H9A 109.5 .
C4 C9 H9B 109.5 .
C4 C9 H9C 109.5 .
H9A C9 H9B 109.5 .
H9A C9 H9C 109.5 .
H9B C9 H9C 109.5 .
C5 C10 H10 107.3 .
C5 C10 C11 117.41(19) .
C5 C10 C14 112.2(2) .
C11 C10 H10 107.3 .
C14 C10 H10 107.3 .
C14 C10 C11 104.76(19) .
C10 C11 H11A 110.8 .
C10 C11 H11B 110.8 .
H11A C11 H11B 108.9 .
C12 C11 C10 104.80(19) .
C12 C11 H11A 110.8 .
C12 C11 H11B 110.8 .
C11 C12 H12A 110.4 .
C11 C12 H12B 110.4 .
C11 C12 C13 106.7(2) .
H12A C12 H12B 108.6 .
C13 C12 H12A 110.4 .
C13 C12 H12B 110.4 .
C12 C13 H13A 111.1 .
C12 C13 H13B 111.1 .
H13A C13 H13B 109.0 .
C14 C13 C12 103.4(2) .
C14 C13 H13A 111.1 .
C14 C13 H13B 111.1 .
C10 C14 H14A 110.7 .
C10 C14 H14B 110.7 .
C13 C14 C10 105.1(2) .
C13 C14 H14A 110.7 .
C13 C14 H14B 110.7 .
H14A C14 H14B 108.8 .

loop_
_geom_bond_atom_site_label_1
_geom_bond_atom_site_label_2
_geom_bond_distance
_geom_bond_site_symmetry_2
Rh1 Cl1 2.4085(6) .
Rh1 Cl2 2.4813(5) 2_767
Rh1 Cl2 2.4522(5) .
Rh1 C1 2.157(2) .
Rh1 C2 2.149(2) .
Rh1 C3 2.138(2) .
Rh1 C4 2.153(2) .
Rh1 C5 2.121(2) .
Cl2 Rh1 2.4813(5) 2_767
C1 C2 1.426(3) .
C1 C5 1.458(3) .
C1 C6 1.497(3) .
C2 C3 1.450(3) .
C2 C7 1.496(3) .
C3 C4 1.432(3) .
C3 C8 1.498(3) .
C4 C5 1.450(3) .
C4 C9 1.495(3) .
C5 C10 1.506(3) .
C6 H6A 0.9800 .
C6 H6B 0.9800 .
C6 H6C 0.9800 .
C7 H7A 0.9800 .
C7 H7B 0.9800 .
C7 H7C 0.9800 .
C8 H8A 0.9800 .
C8 H8B 0.9800 .
C8 H8C 0.9800 .
C9 H9A 0.9800 .
C9 H9B 0.9800 .
C9 H9C 0.9800 .
C10 H10 1.0000 .
C10 C11 1.610(3) .
C10 C14 1.551(4) .
C11 H11A 0.9900 .
C11 H11B 0.9900 .
C11 C12 1.526(3) .
C12 H12A 0.9900 .
C12 H12B 0.9900 .
C12 C13 1.535(4) .
C13 H13A 0.9900 .
C13 H13B 0.9900 .
C13 C14 1.518(4) .
C14 H14A 0.9900 .
C14 H14B 0.9900 .

loop_
_geom_torsion_atom_site_label_1
_geom_torsion_atom_site_label_2
_geom_torsion_atom_site_label_3
_geom_torsion_atom_site_label_4
_geom_torsion
Rh1 C1 C2 C3 60.13(15)
Rh1 C1 C2 C7 -122.4(2)
Rh1 C1 C5 C4 -62.95(14)
Rh1 C1 C5 C10 123.8(2)
Rh1 C2 C3 C4 61.65(15)
Rh1 C2 C3 C8 -120.3(2)
Rh1 C3 C4 C5 58.39(15)
Rh1 C3 C4 C9 -122.0(2)
Rh1 C4 C5 C1 62.96(14)
Rh1 C4 C5 C10 -123.7(2)
Rh1 C5 C10 C11 42.1(3)
Rh1 C5 C10 C14 163.60(18)
C1 C2 C3 Rh1 -60.85(15)
C1 C2 C3 C4 0.8(2)
C1 C2 C3 C8 178.9(2)
C1 C5 C10 C11 -52.8(3)
C1 C5 C10 C14 68.7(3)
C2 C1 C5 Rh1 59.44(15)
C2 C1 C5 C4 -3.5(2)
C2 C1 C5 C10 -176.7(2)
C2 C3 C4 Rh1 -61.38(15)
C2 C3 C4 C5 -3.0(2)
C2 C3 C4 C9 176.6(2)
C3 C4 C5 Rh1 -58.96(15)
C3 C4 C5 C1 4.0(2)
C3 C4 C5 C10 177.4(2)
C4 C5 C10 C11 135.2(2)
C4 C5 C10 C14 -103.3(3)
C5 C1 C2 Rh1 -58.43(14)
C5 C1 C2 C3 1.7(2)
C5 C1 C2 C7 179.2(2)
C5 C10 C11 C12 129.3(2)
C5 C10 C14 C13 -154.9(2)
C6 C1 C2 Rh1 122.7(2)
C6 C1 C2 C3 -177.1(2)
C6 C1 C2 C7 0.4(3)
C6 C1 C5 Rh1 -121.8(2)
C6 C1 C5 C4 175.2(2)
C6 C1 C5 C10 2.0(4)
C7 C2 C3 Rh1 121.7(2)
C7 C2 C3 C4 -176.7(2)
C7 C2 C3 C8 1.4(3)
C8 C3 C4 Rh1 120.6(2)
C8 C3 C4 C5 179.0(2)
C8 C3 C4 C9 -1.4(4)
C9 C4 C5 Rh1 121.4(2)
C9 C4 C5 C1 -175.6(2)
C9 C4 C5 C10 -2.2(4)
C10 C11 C12 C13 19.7(3)
C11 C10 C14 C13 -26.4(3)
C11 C12 C13 C14 -36.6(3)
C12 C13 C14 C10 38.7(3)
C14 C10 C11 C12 4.0(3)

loop_
_exptl_oxdiff_crystal_face_indexfrac_h
_exptl_oxdiff_crystal_face_indexfrac_k
_exptl_oxdiff_crystal_face_indexfrac_l
_exptl_oxdiff_crystal_face_x
_exptl_oxdiff_crystal_face_y
_exptl_oxdiff_crystal_face_z
-0.0011 -0.9998 0.0000 0.0206 0.0803 -0.0087
5.0021 0.9966 0.0016 -0.0500 -0.1059 0.4689
-1.0002 0.0007 -0.0003 0.0059 0.0051 -0.0920
0.0011 0.9998 -0.0000 -0.0206 -0.0803 0.0087
0.0014 -1.0029 5.0002 0.3242 -0.0609 0.1325
-4.9996 -0.9996 4.9986 0.3536 -0.0353 -0.3276
4.9995 -0.0014 -2.9986 -0.2116 0.0591 0.3755
0.9988 1.0022 -4.9999 -0.3300 0.0558 -0.0405
4.0040 4.9996 -4.9990 -0.4300 -0.2809 0.2703
-0.0006 -1.0004 1.0000 0.0813 0.0521 0.0196
0.9977 0.0024 -4.9999 -0.3095 0.1361 -0.0492
1.0027 -0.0037 5.0005 0.2977 -0.1464 0.2333
-0.9997 0.0000 0.9997 0.0666 -0.0231 -0.0638
0.9954 -1.9972 -4.9999 -0.2683 0.2968 -0.0665
-4.9962 1.9998 4.9986 0.2918 -0.2763 -0.3016
0.0037 0.9967 5.0002 0.2830 -0.2216 0.1499
3.0042 0.9948 5.0011 0.2653 -0.2369 0.4260
0.0016 0.9992 1.0000 0.0401 -0.1086 0.0369
-2.9953 5.0017 -1.0010 -0.1460 -0.3580 -0.2610
5.0007 1.9995 -4.9986 -0.3742 -0.0450 0.3363
